data_9012187
loop_
_publ_author_name
'Fruchart, D.'
'Chaudouet, P.'
'Fruchart, R.'
'Rouault, A.'
'Senateur, J. P.'

_publ_section_title
;Etudes structurales de composes de type cementite: effet de l'hydrogene sur
 Fe3C suivi par diffraction neutronique. Spectrometrie Mossbauer sur FeCo2B et
 Co3B dopes au 57Fe Locality: synthetic
;
_journal_name_full 'Journal of Solid State Chemistry'
_journal_page_first 246
_journal_page_last 252
_journal_paper_doi 10.1016/0022-4596(84)90340-2
_journal_volume 51
_journal_year 1984
_chemical_formula_sum 'C Fe3'
_chemical_name_mineral Cohenite
_space_group_IT_number 62
_symmetry_space_group_name_Hall '-P 2ac 2n'
_symmetry_space_group_name_H-M 'P n m a'
_cell_angle_alpha 90
_cell_angle_beta 90
_cell_angle_gamma 90
_cell_length_a 5.092
_cell_length_b 6.741
_cell_length_c 4.527
_cell_formula_units_Z 4
_cell_volume 155.390
_exptl_crystal_density_diffrn 7.675
_cod_original_formula_sum 'Fe3 C'
_cod_database_code 9012187

loop_
_symmetry_equiv_pos_as_xyz
x,y,z
x,1/2-y,z
-x,1/2+y,-z
1/2-x,1/2+y,1/2+z
1/2+x,1/2-y,1/2-z
1/2+x,y,1/2-z
1/2-x,-y,1/2+z
-x,-y,-z

loop_
_atom_site_label
_atom_site_fract_x
_atom_site_fract_y
_atom_site_fract_z
_atom_site_U_iso_or_equiv
Fe1 0.18340 0.06890 0.33440 0.00545
Fe2 0.03880 0.25000 0.84220 0.01267
C 0.87640 0.25000 0.44260 0.01140

_cod_duplicate_entry 1008725
